data_7244357
loop_
_publ_author_name
'Dwivedi, Bhavna'
'Kumar, Sunil'
'Das, Dinabandhu'

_publ_section_title
;
 Selective inclusion of p-xylene by bis-hydrazone compounds
;
_journal_issue 6
_journal_name_full CrystEngComm
_journal_page_first 1161
_journal_page_last 1165
_journal_paper_doi 10.1039/D1CE01569A
_journal_volume 24
_journal_year 2022
_chemical_formula_sum 'C44 H38 I4 N4'
_chemical_formula_weight 1130.38
_space_group_crystal_system orthorhombic
_space_group_IT_number 61
_space_group_name_Hall '-P 2ac 2ab'
_space_group_name_H-M_alt 'P b c a'
_atom_sites_solution_hydrogens geom
_audit_creation_method SHELXL-2018/3
_audit_update_record
;
2021-11-22 deposited with the CCDC.	2021-12-30 downloaded from the CCDC.
;
_cell_angle_alpha 90
_cell_angle_beta 90
_cell_angle_gamma 90
_cell_formula_units_Z 4
_cell_length_a 5.9329(3)
_cell_length_b 23.0822(12)
_cell_length_c 30.2786(16)
_cell_measurement_reflns_used 9956
_cell_measurement_temperature 100(2)
_cell_measurement_theta_max 28.3035
_cell_measurement_theta_min 2.219
_cell_volume 4146.5(4)
_computing_cell_refinement 'Bruker SAINT'
_computing_data_collection 'Bruker APEX3'
_computing_data_reduction 'Bruker SAINT'
_computing_molecular_graphics 'Xseed-2017 (Barbour, 2017)'
_computing_structure_refinement 'SHELXL-2018/3 (Sheldrick, 2018)'
_computing_structure_solution 'SHELXT 2018/2 (Sheldrick, 2018)'
_diffrn_ambient_temperature 100(2)
_diffrn_measured_fraction_theta_full 0.999
_diffrn_measured_fraction_theta_max 0.998
_diffrn_measurement_device_type 'Bruker APEX-III Photon-II detector'
_diffrn_measurement_method 'phi and omega scan'
_diffrn_radiation_type MoK\a
_diffrn_radiation_wavelength 0.71073
_diffrn_reflns_av_R_equivalents 0.0555
_diffrn_reflns_av_unetI/netI 0.0269
_diffrn_reflns_Laue_measured_fraction_full 0.999
_diffrn_reflns_Laue_measured_fraction_max 0.998
_diffrn_reflns_limit_h_max 7
_diffrn_reflns_limit_h_min -7
_diffrn_reflns_limit_k_max 30
_diffrn_reflns_limit_k_min -30
_diffrn_reflns_limit_l_max 40
_diffrn_reflns_limit_l_min -40
_diffrn_reflns_number 55244
_diffrn_reflns_point_group_measured_fraction_full 0.999
_diffrn_reflns_point_group_measured_fraction_max 0.998
_diffrn_reflns_theta_full 25.000
_diffrn_reflns_theta_max 28.315
_diffrn_reflns_theta_min 2.219
_diffrn_source microfocus
_exptl_absorpt_coefficient_mu 3.041
_exptl_absorpt_correction_T_max 0.7457
_exptl_absorpt_correction_T_min 0.5507
_exptl_absorpt_correction_type multi-scan
_exptl_absorpt_process_details SADABS
_exptl_crystal_colour 'light yellow'
_exptl_crystal_density_diffrn 1.811
_exptl_crystal_description block
_exptl_crystal_F_000 2168
_exptl_crystal_size_max 0.340
_exptl_crystal_size_mid 0.210
_exptl_crystal_size_min 0.180
_refine_diff_density_max 0.717
_refine_diff_density_min -0.725
_refine_diff_density_rms 0.128
_refine_ls_extinction_method none
_refine_ls_goodness_of_fit_ref 1.126
_refine_ls_hydrogen_treatment constr
_refine_ls_matrix_type full
_refine_ls_number_parameters 237
_refine_ls_number_reflns 5147
_refine_ls_number_restraints 0
_refine_ls_restrained_S_all 1.126
_refine_ls_R_factor_all 0.0406
_refine_ls_R_factor_gt 0.0274
_refine_ls_shift/su_max 0.002
_refine_ls_shift/su_mean 0.000
_refine_ls_structure_factor_coef Fsqd
_refine_ls_weighting_details 'w=1/[\s^2^(Fo^2^)+(0.0074P)^2^+12.0446P] where P=(Fo^2^+2Fc^2^)/3'
_refine_ls_weighting_scheme calc
_refine_ls_wR_factor_gt 0.0509
_refine_ls_wR_factor_ref 0.0578
_reflns_Friedel_coverage 0.000
_reflns_number_gt 4278
_reflns_number_total 5147
_reflns_threshold_expression 'I > 2\s(I)'
_cod_data_source_file d1ce01569a2.cif
_cod_data_source_block Iodo
_cod_database_code 7244357
_shelx_shelxl_version_number 2018/3
_shelx_space_group_comment
;
The symmetry employed for this shelxl refinement is uniquely defined
by the following loop, which should always be used as a source of
symmetry information in preference to the above space-group names.
They are only intended as comments.
;
_shelx_estimated_absorpt_t_min 0.424
_shelx_estimated_absorpt_t_max 0.611

loop_
_space_group_symop_operation_xyz
'x, y, z'
'-x+1/2, -y, z+1/2'
'x+1/2, -y+1/2, -z'
'-x, y+1/2, -z+1/2'
'-x, -y, -z'
'x-1/2, y, -z-1/2'
'-x-1/2, y-1/2, z'
'x, -y-1/2, z-1/2'

loop_
_atom_site_label
_atom_site_type_symbol
_atom_site_fract_x
_atom_site_fract_y
_atom_site_fract_z
_atom_site_U_iso_or_equiv
_atom_site_adp_type
_atom_site_occupancy
_atom_site_site_symmetry_order
_atom_site_calc_flag
_atom_site_refinement_flags_posn
_atom_site_refinement_flags_adp
_atom_site_refinement_flags_occupancy
_atom_site_disorder_assembly
_atom_site_disorder_group
I1 I 0.21300(3) 0.45517(2) 0.29578(2) 0.01898(5) Uani 1 1 d . . . . .
I2 I 1.01562(4) 0.07881(2) 0.43065(2) 0.02245(6) Uani 1 1 d . . . . .
N2 N 0.9633(4) 0.44103(11) 0.46467(9) 0.0174(5) Uani 1 1 d . . . . .
N1 N 0.9832(4) 0.38070(11) 0.47012(8) 0.0156(5) Uani 1 1 d . . . . .
C5 C 0.4315(5) 0.42395(13) 0.34470(10) 0.0152(6) Uani 1 1 d . . . . .
C14 C 1.0024(5) 0.46857(12) 0.50052(10) 0.0156(6) Uani 1 1 d . . . . .
H14 H 1.033791 0.448381 0.527159 0.019 Uiso 1 1 calc R U . . .
C2 C 0.7159(5) 0.37780(12) 0.40817(9) 0.0134(6) Uani 1 1 d . . . . .
C6 C 0.6306(5) 0.39729(13) 0.33177(10) 0.0178(6) Uani 1 1 d . . . . .
H6 H 0.670637 0.395356 0.301425 0.021 Uiso 1 1 calc R U . . .
C11 C 0.9658(5) 0.16863(12) 0.43625(10) 0.0165(6) Uani 1 1 d . . . . .
C1 C 0.8714(5) 0.35148(13) 0.44114(10) 0.0143(6) Uani 1 1 d . . . . .
C3 C 0.5174(5) 0.40547(13) 0.42057(10) 0.0174(6) Uani 1 1 d . . . . .
H3 H 0.480300 0.408839 0.450983 0.021 Uiso 1 1 calc R U . . .
C4 C 0.3725(5) 0.42832(13) 0.38875(10) 0.0170(6) Uani 1 1 d . . . . .
H4 H 0.235577 0.446558 0.397193 0.020 Uiso 1 1 calc R U . . .
C7 C 0.7696(5) 0.37362(13) 0.36357(10) 0.0172(6) Uani 1 1 d . . . . .
H7 H 0.903655 0.354225 0.354884 0.021 Uiso 1 1 calc R U . . .
C8 C 0.9032(5) 0.28789(13) 0.44037(10) 0.0157(6) Uani 1 1 d . . . . .
C13 C 1.0983(5) 0.26257(13) 0.45806(10) 0.0177(6) Uani 1 1 d . . . . .
H13 H 1.208616 0.286347 0.471790 0.021 Uiso 1 1 calc R U . . .
C18 C 0.6790(5) 0.12769(14) 0.30661(10) 0.0203(7) Uani 1 1 d . . . . .
C19 C 0.4727(5) 0.12105(14) 0.32789(11) 0.0217(7) Uani 1 1 d . . . . .
H19 H 0.427420 0.083728 0.337699 0.026 Uiso 1 1 calc R U . . .
C12 C 1.1317(5) 0.20301(13) 0.45569(10) 0.0173(6) Uani 1 1 d . . . . .
H12 H 1.265421 0.186030 0.467119 0.021 Uiso 1 1 calc R U . . .
C10 C 0.7708(5) 0.19252(13) 0.41936(10) 0.0190(6) Uani 1 1 d . . . . .
H10 H 0.658279 0.168507 0.406580 0.023 Uiso 1 1 calc R U . . .
C15 C 0.3929(5) 0.22346(14) 0.32170(10) 0.0195(7) Uani 1 1 d . . . . .
C20 C 0.3324(5) 0.16817(14) 0.33498(11) 0.0209(7) Uani 1 1 d . . . . .
H20 H 0.191568 0.162416 0.349264 0.025 Uiso 1 1 calc R U . . .
C9 C 0.7412(5) 0.25219(13) 0.42131(10) 0.0184(6) Uani 1 1 d . . . . .
H9 H 0.607998 0.268900 0.409421 0.022 Uiso 1 1 calc R U . . .
C16 C 0.5996(6) 0.23007(14) 0.30073(11) 0.0222(7) Uani 1 1 d . . . . .
H16 H 0.645540 0.267536 0.291374 0.027 Uiso 1 1 calc R U . . .
C17 C 0.7403(5) 0.18317(15) 0.29318(11) 0.0221(7) Uani 1 1 d . . . . .
H17 H 0.880416 0.188956 0.278641 0.027 Uiso 1 1 calc R U . . .
C22 C 0.8307(6) 0.07644(15) 0.29773(12) 0.0280(8) Uani 1 1 d . . . . .
H22A H 0.979275 0.083542 0.310789 0.042 Uiso 1 1 calc R U . . .
H22B H 0.846523 0.070990 0.265786 0.042 Uiso 1 1 calc R U . . .
H22C H 0.764655 0.041545 0.310867 0.042 Uiso 1 1 calc R U . . .
C21 C 0.2379(6) 0.27403(15) 0.33000(12) 0.0264(8) Uani 1 1 d . . . . .
H21A H 0.090316 0.259706 0.339584 0.040 Uiso 1 1 calc R U . . .
H21B H 0.220491 0.296467 0.302739 0.040 Uiso 1 1 calc R U . . .
H21C H 0.302195 0.298791 0.353079 0.040 Uiso 1 1 calc R U . . .

loop_
_atom_site_aniso_label
_atom_site_aniso_U_11
_atom_site_aniso_U_22
_atom_site_aniso_U_33
_atom_site_aniso_U_23
_atom_site_aniso_U_13
_atom_site_aniso_U_12
I1 0.01870(10) 0.02111(10) 0.01713(10) 0.00283(8) -0.00235(8) 0.00305(8)
I2 0.02629(11) 0.01414(9) 0.02692(11) 0.00048(9) 0.00062(9) 0.00206(8)
N2 0.0199(13) 0.0147(12) 0.0176(13) -0.0010(10) 0.0006(11) 0.0002(10)
N1 0.0196(13) 0.0133(12) 0.0138(12) -0.0018(10) 0.0001(10) -0.0010(10)
C5 0.0182(14) 0.0141(14) 0.0133(14) 0.0028(12) -0.0040(12) -0.0003(11)
C14 0.0142(14) 0.0172(15) 0.0153(14) 0.0007(12) -0.0018(11) 0.0016(11)
C2 0.0162(14) 0.0112(13) 0.0130(13) 0.0008(11) -0.0013(12) -0.0021(11)
C6 0.0168(14) 0.0219(15) 0.0147(14) -0.0002(13) 0.0016(12) 0.0004(12)
C11 0.0217(15) 0.0124(13) 0.0153(14) -0.0001(12) 0.0026(12) 0.0005(12)
C1 0.0144(14) 0.0156(14) 0.0129(14) 0.0004(12) 0.0017(11) 0.0014(11)
C3 0.0208(15) 0.0194(15) 0.0120(13) -0.0018(12) 0.0014(12) 0.0001(12)
C4 0.0169(14) 0.0159(14) 0.0182(15) -0.0008(12) 0.0004(12) 0.0030(12)
C7 0.0156(14) 0.0189(15) 0.0172(15) 0.0004(12) 0.0014(12) 0.0021(12)
C8 0.0193(15) 0.0165(14) 0.0114(14) -0.0015(12) 0.0003(12) 0.0003(12)
C13 0.0193(15) 0.0208(16) 0.0131(14) -0.0012(12) -0.0034(12) -0.0002(12)
C18 0.0197(16) 0.0241(16) 0.0170(15) -0.0072(13) -0.0020(12) 0.0010(13)
C19 0.0204(16) 0.0193(15) 0.0255(17) -0.0031(13) 0.0006(14) -0.0039(13)
C12 0.0180(15) 0.0188(15) 0.0151(15) 0.0014(12) -0.0021(12) 0.0021(12)
C10 0.0196(15) 0.0171(15) 0.0203(15) -0.0020(12) -0.0031(13) -0.0020(12)
C15 0.0178(15) 0.0215(16) 0.0192(16) -0.0073(13) -0.0032(13) 0.0015(13)
C20 0.0163(15) 0.0229(16) 0.0236(16) -0.0027(14) 0.0027(13) -0.0026(12)
C9 0.0185(15) 0.0197(15) 0.0169(14) -0.0003(13) -0.0042(12) 0.0026(12)
C16 0.0217(16) 0.0207(16) 0.0240(17) 0.0004(14) -0.0016(14) -0.0040(13)
C17 0.0168(15) 0.0306(17) 0.0189(15) -0.0036(14) 0.0013(13) -0.0022(13)
C22 0.0244(17) 0.0263(17) 0.0333(19) -0.0119(16) -0.0009(15) 0.0034(14)
C21 0.0218(17) 0.0220(16) 0.035(2) -0.0065(15) -0.0004(15) 0.0029(14)

loop_
_atom_type_symbol
_atom_type_description
_atom_type_scat_dispersion_real
_atom_type_scat_dispersion_imag
_atom_type_scat_source
C C 0.0033 0.0016 'International Tables Vol C Tables 4.2.6.8 and 6.1.1.4'
H H 0.0000 0.0000 'International Tables Vol C Tables 4.2.6.8 and 6.1.1.4'
N N 0.0061 0.0033 'International Tables Vol C Tables 4.2.6.8 and 6.1.1.4'
I I -0.4742 1.8119 'International Tables Vol C Tables 4.2.6.8 and 6.1.1.4'

loop_
_geom_angle_atom_site_label_1
_geom_angle_atom_site_label_2
_geom_angle_atom_site_label_3
_geom_angle
_geom_angle_site_symmetry_1
_geom_angle_site_symmetry_3
_geom_angle_publ_flag
C14 N2 N1 112.2(3) . . ?
C1 N1 N2 113.2(2) . . ?
C4 C5 C6 121.3(3) . . ?
C4 C5 I1 120.0(2) . . ?
C6 C5 I1 118.6(2) . . ?
N2 C14 C14 118.4(3) . 5_766 ?
C7 C2 C3 119.2(3) . . ?
C7 C2 C1 118.7(3) . . ?
C3 C2 C1 122.1(3) . . ?
C7 C6 C5 119.1(3) . . ?
C10 C11 C12 121.4(3) . . ?
C10 C11 I2 118.8(2) . . ?
C12 C11 I2 119.8(2) . . ?
N1 C1 C8 117.6(3) . . ?
N1 C1 C2 124.1(3) . . ?
C8 C1 C2 118.2(3) . . ?
C2 C3 C4 120.6(3) . . ?
C5 C4 C3 118.9(3) . . ?
C6 C7 C2 120.9(3) . . ?
C9 C8 C13 118.8(3) . . ?
C9 C8 C1 120.4(3) . . ?
C13 C8 C1 120.8(3) . . ?
C12 C13 C8 120.6(3) . . ?
C19 C18 C17 117.8(3) . . ?
C19 C18 C22 121.3(3) . . ?
C17 C18 C22 120.8(3) . . ?
C20 C19 C18 120.9(3) . . ?
C13 C12 C11 118.9(3) . . ?
C11 C10 C9 119.1(3) . . ?
C20 C15 C16 117.6(3) . . ?
C20 C15 C21 120.5(3) . . ?
C16 C15 C21 122.0(3) . . ?
C15 C20 C19 121.5(3) . . ?
C10 C9 C8 121.1(3) . . ?
C17 C16 C15 121.4(3) . . ?
C16 C17 C18 120.9(3) . . ?

loop_
_geom_bond_atom_site_label_1
_geom_bond_atom_site_label_2
_geom_bond_distance
_geom_bond_site_symmetry_2
_geom_bond_publ_flag
I1 C5 2.096(3) . ?
I2 C11 2.101(3) . ?
N2 C14 1.279(4) . ?
N2 N1 1.407(3) . ?
N1 C1 1.290(4) . ?
C5 C4 1.383(4) . ?
C5 C6 1.388(4) . ?
C14 C14 1.452(6) 5_766 ?
C2 C7 1.391(4) . ?
C2 C3 1.391(4) . ?
C2 C1 1.489(4) . ?
C6 C7 1.381(4) . ?
C11 C10 1.380(4) . ?
C11 C12 1.395(4) . ?
C1 C8 1.480(4) . ?
C3 C4 1.395(4) . ?
C8 C9 1.391(4) . ?
C8 C13 1.403(4) . ?
C13 C12 1.391(4) . ?
C18 C19 1.392(4) . ?
C18 C17 1.392(5) . ?
C18 C22 1.510(4) . ?
C19 C20 1.386(4) . ?
C10 C9 1.390(4) . ?
C15 C20 1.385(4) . ?
C15 C16 1.390(5) . ?
C15 C21 1.507(4) . ?
C16 C17 1.386(5) . ?
